data_7135740
loop_
_publ_author_name
'Phukan, Hirak Jyoti'
'Samanta, Arup'
'Mohar, Kailash'
'Mondal, Avijit'
'Dihingia, Rinku'
'Srimani, Dipankar'

_publ_section_title
;
 Mn(II)-catalyzed switchable synthesis of P(O)-C and P(O)-O bonds from
 alcohols and diarylphosphine oxides <i>via</i> phospha-Brook
 rearrangement.
;
_journal_issue 38
_journal_name_full 'Chemical communications (Cambridge, England)'
_journal_page_first 9676
_journal_page_last 9679
_journal_paper_doi 10.1039/d6cc01657j
_journal_volume 62
_journal_year 2026
_chemical_formula_moiety 'C20 H19 O P'
_chemical_formula_sum 'C20 H19 O P'
_chemical_formula_weight 306.347
_space_group_crystal_system monoclinic
_space_group_IT_number 14
_space_group_name_Hall '-P 2ybc'
_space_group_name_H-M_alt 'P 1 21/c 1'
_symmetry_Int_Tables_number 14
_atom_sites_solution_primary direct
_audit_creation_date 2026-01-12
_audit_creation_method
;
Olex2 1.5
(compiled 2022.04.07 svn.rca3783a0 for OlexSys, GUI svn.r6498)
;
_audit_update_record
;
2026-01-24 deposited with the CCDC.	2026-04-14 downloaded from the CCDC.
;
_cell_angle_alpha 90
_cell_angle_beta 97.413(3)
_cell_angle_gamma 90
_cell_formula_units_Z 4
_cell_length_a 5.7473(7)
_cell_length_b 17.567(2)
_cell_length_c 16.107(2)
_cell_measurement_reflns_used 9399
_cell_measurement_temperature 295(2)
_cell_measurement_theta_max 24.98
_cell_measurement_theta_min 2.55
_cell_volume 1612.6(3)
_computing_cell_refinement 'SAINT V8.40B (?, 2016)'
_computing_data_reduction 'SAINT V8.40B (?, 2016)'
_computing_molecular_graphics 'Olex2 1.5 (Dolomanov et al., 2009)'
_computing_publication_material 'Olex2 1.5 (Dolomanov et al., 2009)'
_computing_structure_refinement 'olex2.refine 1.5 (Bourhis et al., 2015)'
_computing_structure_solution 'SHELXS-1997  (Sheldrick, 2008)'
_diffrn_ambient_temperature 295.00
_diffrn_measured_fraction_theta_full 0.9869
_diffrn_measured_fraction_theta_max 0.9869
_diffrn_measurement_device_type 'Bruker APEX-II CCD'
_diffrn_measurement_method '\f and \w scans'
_diffrn_radiation_type 'Mo K\a'
_diffrn_radiation_wavelength 0.71073
_diffrn_reflns_av_R_equivalents 0.0539
_diffrn_reflns_av_unetI/netI 0.0252
_diffrn_reflns_Laue_measured_fraction_full 0.9869
_diffrn_reflns_Laue_measured_fraction_max 0.9869
_diffrn_reflns_limit_h_max 6
_diffrn_reflns_limit_h_min -6
_diffrn_reflns_limit_k_max 20
_diffrn_reflns_limit_k_min -20
_diffrn_reflns_limit_l_max 19
_diffrn_reflns_limit_l_min -19
_diffrn_reflns_number 32022
_diffrn_reflns_point_group_measured_fraction_full 0.9869
_diffrn_reflns_point_group_measured_fraction_max 0.9869
_diffrn_reflns_theta_full 24.9973
_diffrn_reflns_theta_max 25.00
_diffrn_reflns_theta_min 2.32
_diffrn_source_current 1.4
_diffrn_source_power 0.07
_diffrn_source_voltage 50.0
_diffrn_standards_number 0
_exptl_absorpt_coefficient_mu 0.170
_exptl_absorpt_correction_T_max 0.7452
_exptl_absorpt_correction_T_min 0.5160
_exptl_absorpt_correction_type none
_exptl_absorpt_process_details
;
SADABS-2016/2 (Bruker,2016/2) was used for absorption correction.
wR2(int) was 0.1576 before and 0.0805 after correction.
The Ratio of minimum to maximum transmission is 0.6924.
The \l/2 correction factor is Not present.
;
_exptl_crystal_colour colourless
_exptl_crystal_colour_primary colourless
_exptl_crystal_density_diffrn 1.262
_exptl_crystal_description needle
_exptl_crystal_F_000 648.740
_refine_diff_density_max 0.2960
_refine_diff_density_min -0.3475
_refine_diff_density_rms 0.0620
_refine_ls_d_res_high 0.8410
_refine_ls_d_res_low 8.7835
_refine_ls_goodness_of_fit_ref 1.0837
_refine_ls_hydrogen_treatment constr
_refine_ls_matrix_type full
_refine_ls_number_constraints 35
_refine_ls_number_parameters 200
_refine_ls_number_reflns 2797
_refine_ls_number_restraints 0
_refine_ls_restrained_S_all 1.0837
_refine_ls_R_factor_all 0.0548
_refine_ls_R_factor_gt 0.0476
_refine_ls_shift/su_max -0.0008
_refine_ls_shift/su_mean 0.0001
_refine_ls_structure_factor_coef Fsqd
_refine_ls_weighting_details 'w=1/[\s^2^(Fo^2^)+(0.0274P)^2^+1.6293P] where P=(Fo^2^+2Fc^2^)/3'
_refine_ls_weighting_scheme calc
_refine_ls_wR_factor_gt 0.1075
_refine_ls_wR_factor_ref 0.1125
_reflns_Friedel_coverage 0.0
_reflns_limit_h_max 6
_reflns_limit_h_min -6
_reflns_limit_k_max 20
_reflns_limit_k_min 0
_reflns_limit_l_max 19
_reflns_limit_l_min 0
_reflns_number_gt 2464
_reflns_number_total 2797
_reflns_threshold_expression I>=2u(I)
_cod_data_source_file d6cc01657j2.cif
_cod_data_source_block 4MeCP_0m_a
_cod_depositor_comments 'Adding full bibliography for 7135739--7135740.cif.'
_cod_original_cell_volume 1612.6(4)
_cod_database_code 7135740
_olex2_refinement_description
;
1. Fixed Uiso
 At 1.2 times of:
  All C(H) groups, All C(H,H) groups
 At 1.5 times of:
  All C(H,H,H) groups
2.a Secondary CH2 refined with riding coordinates:
 C008(H00a,H00b)
2.b Aromatic/amide H refined with riding coordinates:
 C005(H005), C006(H006), C009(H009), C00A(H00c), C00B(H00d), C00D(H00e),
 C00E(H00f), C00F(H00g), C00G(H00h), C00H(H00i), C00I(H00j), C00J(H00k),
 C00K(H00l), C00L(H00m)
2.c Idealised Me refined as rotating group:
 C00M(H00n,H00o,H00p)
;
_olex2_submission_special_instructions 'No special instructions were received'

loop_
_space_group_symop_id
_space_group_symop_operation_xyz
1 x,y,z
2 -x,y+1/2,-z+1/2
3 -x,-y,-z
4 x,-y-1/2,z-1/2

loop_
_atom_site_label
_atom_site_type_symbol
_atom_site_fract_x
_atom_site_fract_y
_atom_site_fract_z
_atom_site_U_iso_or_equiv
_atom_site_adp_type
_atom_site_occupancy
_atom_site_refinement_flags_posn
P001 P 0.37575(10) 0.47436(3) 0.34744(4) 0.03543(18) Uani 1.000000 .
O002 O 0.6349(3) 0.46838(10) 0.36554(12) 0.0502(5) Uani 1.000000 .
C003 C 0.2715(4) 0.44251(12) 0.24250(14) 0.0359(5) Uani 1.000000 .
C004 C 0.2745(4) 0.57143(13) 0.34996(14) 0.0367(5) Uani 1.000000 .
C005 C 0.0726(4) 0.59433(15) 0.38130(17) 0.0472(6) Uani 1.000000 .
H005 H -0.0196(4) 0.55887(15) 0.40491(17) 0.0567(7) Uiso 1.000000 R
C006 C 0.5060(5) 0.31074(15) 0.44990(16) 0.0478(6) Uani 1.000000 .
H006 H 0.6100(5) 0.34531(15) 0.47834(16) 0.0574(8) Uiso 1.000000 R
C007 C 0.2883(4) 0.33556(14) 0.41319(14) 0.0394(5) Uani 1.000000 .
C008 C 0.2203(4) 0.41859(14) 0.41702(15) 0.0421(6) Uani 1.000000 .
H00a H 0.2577(4) 0.43716(14) 0.47388(15) 0.0505(7) Uiso 1.000000 R
H00b H 0.0525(4) 0.42394(14) 0.40095(15) 0.0505(7) Uiso 1.000000 R
C009 C 0.4183(5) 0.39933(15) 0.19986(17) 0.0493(6) Uani 1.000000 .
H009 H 0.5658(5) 0.38558(15) 0.22626(17) 0.0592(8) Uiso 1.000000 R
C00A C 0.5710(5) 0.23554(15) 0.44492(17) 0.0516(7) Uani 1.000000 .
H00c H 0.7181(5) 0.22035(15) 0.47038(17) 0.0619(8) Uiso 1.000000 R
C00B C 0.4092(5) 0.62528(14) 0.31479(16) 0.0470(6) Uani 1.000000 .
H00d H 0.5470(5) 0.61052(14) 0.29471(16) 0.0564(7) Uiso 1.000000 R
C00C C 0.4235(5) 0.18223(15) 0.40314(16) 0.0492(6) Uani 1.000000 .
C00D C 0.0519(5) 0.46163(16) 0.20212(17) 0.0505(7) Uani 1.000000 .
H00e H -0.0506(5) 0.48979(16) 0.23016(17) 0.0606(8) Uiso 1.000000 R
C00E C 0.3400(5) 0.70068(15) 0.30940(19) 0.0576(7) Uani 1.000000 .
H00f H 0.4285(5) 0.73621(15) 0.28428(19) 0.0692(9) Uiso 1.000000 R
C00F C 0.1335(5) 0.39696(16) 0.07882(17) 0.0561(7) Uani 1.000000 .
H00g H 0.0883(5) 0.38238(16) 0.02359(17) 0.0673(9) Uiso 1.000000 R
C00G C 0.1406(5) 0.72292(16) 0.34120(18) 0.0577(7) Uani 1.000000 .
H00h H 0.0953(5) 0.77377(16) 0.33820(18) 0.0693(9) Uiso 1.000000 R
C00H C 0.1401(5) 0.28245(16) 0.37108(17) 0.0521(7) Uani 1.000000 .
H00i H -0.0069(5) 0.29759(16) 0.34549(17) 0.0625(8) Uiso 1.000000 R
C00I C 0.2069(5) 0.20706(16) 0.36634(18) 0.0577(7) Uani 1.000000 .
H00j H 0.1035(5) 0.17242(16) 0.33774(18) 0.0693(9) Uiso 1.000000 R
C00J C 0.0079(5) 0.67088(16) 0.37730(19) 0.0567(7) Uani 1.000000 .
H00k H -0.1260(5) 0.68662(16) 0.39927(19) 0.0680(9) Uiso 1.000000 R
C00K C 0.3487(6) 0.37641(17) 0.11867(18) 0.0589(8) Uani 1.000000 .
H00l H 0.4484(6) 0.34685(17) 0.09089(18) 0.0707(9) Uiso 1.000000 R
C00L C -0.0156(5) 0.43909(17) 0.12036(18) 0.0585(7) Uani 1.000000 .
H00m H -0.1627(5) 0.45257(17) 0.09343(18) 0.0701(9) Uiso 1.000000 R
C00M C 0.4983(7) 0.09996(17) 0.3992(2) 0.0717(9) Uani 1.000000 .
H00n H 0.504(4) 0.0774(4) 0.4537(4) 0.1076(14) Uiso 1.000000 GR
H00o H 0.387(2) 0.0729(4) 0.3603(11) 0.1076(14) Uiso 1.000000 GR
H00p H 0.6507(19) 0.09741(18) 0.3809(15) 0.1076(14) Uiso 1.000000 GR

loop_
_atom_site_aniso_label
_atom_site_aniso_U_11
_atom_site_aniso_U_22
_atom_site_aniso_U_33
_atom_site_aniso_U_12
_atom_site_aniso_U_13
_atom_site_aniso_U_23
P001 0.0306(3) 0.0350(3) 0.0407(3) -0.0013(2) 0.0048(2) -0.0015(3)
O002 0.0314(9) 0.0500(10) 0.0681(12) -0.0012(8) 0.0026(8) 0.0014(9)
C003 0.0385(13) 0.0295(12) 0.0410(13) -0.0036(9) 0.0106(10) -0.0011(9)
C004 0.0356(12) 0.0361(12) 0.0372(12) -0.0013(10) -0.0003(10) -0.0082(10)
C005 0.0401(14) 0.0452(15) 0.0571(16) -0.0027(11) 0.0089(12) -0.0086(12)
C006 0.0489(15) 0.0443(15) 0.0468(15) -0.0058(12) -0.0068(12) 0.0015(12)
C007 0.0408(13) 0.0437(14) 0.0343(12) -0.0052(11) 0.0063(10) 0.0045(10)
C008 0.0400(13) 0.0476(14) 0.0392(13) 0.0000(11) 0.0076(10) 0.0017(11)
C009 0.0516(15) 0.0462(15) 0.0520(16) 0.0094(12) 0.0141(12) -0.0013(12)
C00A 0.0498(15) 0.0522(16) 0.0510(16) 0.0042(12) -0.0003(12) 0.0081(13)
C00B 0.0499(15) 0.0414(14) 0.0513(15) -0.0034(11) 0.0127(12) -0.0054(11)
C00C 0.0675(18) 0.0436(14) 0.0374(14) -0.0014(13) 0.0109(12) 0.0042(11)
C00D 0.0416(14) 0.0584(17) 0.0511(15) 0.0049(12) 0.0043(12) -0.0146(13)
C00E 0.0709(19) 0.0386(15) 0.0640(18) -0.0070(13) 0.0109(15) -0.0006(13)
C00F 0.075(2) 0.0531(16) 0.0414(15) -0.0137(15) 0.0109(14) -0.0094(13)
C00G 0.0677(19) 0.0380(15) 0.0639(18) 0.0091(13) -0.0053(15) -0.0107(13)
C00H 0.0442(15) 0.0537(16) 0.0554(16) -0.0093(12) -0.0044(12) 0.0091(13)
C00I 0.0679(19) 0.0474(16) 0.0548(17) -0.0174(14) -0.0043(14) -0.0001(13)
C00J 0.0434(15) 0.0540(17) 0.0710(19) 0.0095(13) 0.0013(13) -0.0197(15)
C00K 0.072(2) 0.0570(18) 0.0522(17) 0.0061(15) 0.0238(15) -0.0114(14)
C00L 0.0534(17) 0.0660(19) 0.0530(17) 0.0023(14) -0.0041(13) -0.0121(14)
C00M 0.107(3) 0.0488(17) 0.0610(19) 0.0059(17) 0.0161(18) 0.0007(15)

loop_
_atom_type_symbol
_atom_type_scat_dispersion_real
_atom_type_scat_dispersion_imag
_atom_type_scat_Cromer_Mann_a1
_atom_type_scat_Cromer_Mann_a2
_atom_type_scat_Cromer_Mann_a3
_atom_type_scat_Cromer_Mann_a4
_atom_type_scat_Cromer_Mann_b1
_atom_type_scat_Cromer_Mann_b2
_atom_type_scat_Cromer_Mann_b3
_atom_type_scat_Cromer_Mann_b4
_atom_type_scat_Cromer_Mann_c
_atom_type_scat_source
_atom_type_scat_dispersion_source
C 0.00347 0.00161 2.31000 1.02000 1.58860 0.86500 20.84390 10.20750 0.56870 51.65120 0.21560 'International Tables Volume C Table 6.1.1.4 (pp. 500-502)' 'Henke, Gullikson and Davis, At. Data and Nucl. Data Tables, 1993, 54, 2'
H 0.00000 0.00000 0.49300 0.32291 0.14019 0.04081 10.51090 26.12570 3.14236 57.79970 0.00304 'International Tables Volume C Table 6.1.1.4 (pp. 500-502)' 'Henke, Gullikson and Davis, At. Data and Nucl. Data Tables, 1993, 54, 2'
O 0.01158 0.00611 3.04850 2.28680 1.54630 0.86700 13.27710 5.70110 0.32390 32.90890 0.25080 'International Tables Volume C Table 6.1.1.4 (pp. 500-502)' 'Henke, Gullikson and Davis, At. Data and Nucl. Data Tables, 1993, 54, 2'
P 0.10434 0.09671 6.43450 4.17910 1.78000 1.49080 1.90670 27.15700 0.52600 68.16450 1.11490 'International Tables Volume C Table 6.1.1.4 (pp. 500-502)' 'Henke, Gullikson and Davis, At. Data and Nucl. Data Tables, 1993, 54, 2'

loop_
_geom_angle_atom_site_label_1
_geom_angle_atom_site_label_2
_geom_angle_atom_site_label_3
_geom_angle
_geom_angle_site_symmetry_1
_geom_angle_site_symmetry_3
_geom_angle_publ_flag
C003 P001 O002 111.40(11) . . ?
C004 P001 O002 112.39(10) . . ?
C004 P001 C003 104.17(10) . . ?
C008 P001 O002 113.79(11) . . ?
C008 P001 C003 106.32(11) . . ?
C008 P001 C004 108.15(11) . . ?
C009 C003 P001 119.02(19) . . ?
C00D C003 P001 122.42(18) . . ?
C00D C003 C009 118.5(2) . . ?
C005 C004 P001 124.83(19) . . ?
C00B C004 P001 115.89(18) . . ?
C00B C004 C005 119.2(2) . . ?
H005 C005 C004 120.18(15) . . ?
C00J C005 C004 119.6(2) . . ?
C00J C005 H005 120.18(17) . . ?
C007 C006 H006 119.53(15) . . ?
C00A C006 H006 119.53(16) . . ?
C00A C006 C007 120.9(2) . . ?
C008 C007 C006 120.7(2) . . ?
C00H C007 C006 117.6(2) . . ?
C00H C007 C008 121.7(2) . . ?
C007 C008 P001 110.24(16) . . ?
H00a C008 P001 109.61(8) . . ?
H00a C008 C007 109.61(13) . . ?
H00b C008 P001 109.61(8) . . ?
H00b C008 C007 109.61(13) . . ?
H00b C008 H00a 108.1 . . ?
H009 C009 C003 119.62(15) . . ?
C00K C009 C003 120.8(3) . . ?
C00K C009 H009 119.62(17) . . ?
H00c C00A C006 119.15(16) . . ?
C00C C00A C006 121.7(3) . . ?
C00C C00A H00c 119.15(16) . . ?
H00d C00B C004 119.75(14) . . ?
C00E C00B C004 120.5(2) . . ?
C00E C00B H00d 119.75(17) . . ?
C00I C00C C00A 117.3(2) . . ?
C00M C00C C00A 120.7(3) . . ?
C00M C00C C00I 122.0(3) . . ?
H00e C00D C003 119.84(14) . . ?
C00L C00D C003 120.3(2) . . ?
C00L C00D H00e 119.84(17) . . ?
H00f C00E C00B 120.10(17) . . ?
C00G C00E C00B 119.8(3) . . ?
C00G C00E H00f 120.10(17) . . ?
C00K C00F H00g 120.05(16) . . ?
C00L C00F H00g 120.05(17) . . ?
C00L C00F C00K 119.9(3) . . ?
H00h C00G C00E 119.76(17) . . ?
C00J C00G C00E 120.5(3) . . ?
C00J C00G H00h 119.76(16) . . ?
H00i C00H C007 119.47(16) . . ?
C00I C00H C007 121.1(3) . . ?
C00I C00H H00i 119.47(16) . . ?
C00H C00I C00C 121.4(3) . . ?
H00j C00I C00C 119.31(16) . . ?
H00j C00I C00H 119.31(16) . . ?
C00G C00J C005 120.3(3) . . ?
H00k C00J C005 119.85(17) . . ?
H00k C00J C00G 119.85(16) . . ?
C00F C00K C009 120.2(3) . . ?
H00l C00K C009 119.90(17) . . ?
H00l C00K C00F 119.90(16) . . ?
C00F C00L C00D 120.3(3) . . ?
H00m C00L C00D 119.87(17) . . ?
H00m C00L C00F 119.87(17) . . ?
H00n C00M C00C 109.5 . . ?
H00o C00M C00C 109.5 . . ?
H00o C00M H00n 109.5 . . ?
H00p C00M C00C 109.5 . . ?
H00p C00M H00n 109.5 . . ?
H00p C00M H00o 109.5 . . ?

loop_
_geom_bond_atom_site_label_1
_geom_bond_atom_site_label_2
_geom_bond_distance
_geom_bond_site_symmetry_2
_geom_bond_publ_flag
P001 O002 1.4841(17) . ?
P001 C003 1.808(2) . ?
P001 C004 1.804(2) . ?
P001 C008 1.809(2) . ?
C003 C009 1.381(3) . ?
C003 C00D 1.385(3) . ?
C004 C005 1.384(3) . ?
C004 C00B 1.389(3) . ?
C005 H005 0.9300 . ?
C005 C00J 1.394(4) . ?
C006 H006 0.9300 . ?
C006 C007 1.384(3) . ?
C006 C00A 1.378(4) . ?
C007 C008 1.513(3) . ?
C007 C00H 1.381(3) . ?
C008 H00a 0.9700 . ?
C008 H00b 0.9700 . ?
C009 H009 0.9300 . ?
C009 C00K 1.377(4) . ?
C00A H00c 0.9300 . ?
C00A C00C 1.379(4) . ?
C00B H00d 0.9300 . ?
C00B C00E 1.382(4) . ?
C00C C00I 1.379(4) . ?
C00C C00M 1.511(4) . ?
C00D H00e 0.9300 . ?
C00D C00L 1.382(4) . ?
C00E H00f 0.9300 . ?
C00E C00G 1.371(4) . ?
C00F H00g 0.9300 . ?
C00F C00K 1.366(4) . ?
C00F C00L 1.370(4) . ?
C00G H00h 0.9300 . ?
C00G C00J 1.367(4) . ?
C00H H00i 0.9300 . ?
C00H C00I 1.384(4) . ?
C00I H00j 0.9300 . ?
C00J H00k 0.9300 . ?
C00K H00l 0.9300 . ?
C00L H00m 0.9300 . ?
C00M H00n 0.9600 . ?
C00M H00o 0.9600 . ?
C00M H00p 0.9600 . ?

loop_
_geom_torsion_atom_site_label_1
_geom_torsion_atom_site_label_2
_geom_torsion_atom_site_label_3
_geom_torsion_atom_site_label_4
_geom_torsion
_geom_torsion_site_symmetry_1
_geom_torsion_site_symmetry_2
_geom_torsion_site_symmetry_3
_geom_torsion_site_symmetry_4
_geom_torsion_publ_flag
P001 C003 C009 C00K -177.5(2) . . . . ?
P001 C003 C00D C00L 176.8(2) . . . . ?
P001 C004 C005 C00J -177.8(2) . . . . ?
P001 C004 C00B C00E 176.5(2) . . . . ?
P001 C008 C007 C006 73.2(2) . . . . ?
P001 C008 C007 C00H -104.70(19) . . . . ?
C003 C009 C00K C00F 0.8(3) . . . . ?
C003 C00D C00L C00F 0.6(3) . . . . ?
C004 C005 C00J C00G 1.2(3) . . . . ?
C004 C00B C00E C00G 1.9(3) . . . . ?
C005 C00J C00G C00E -0.7(3) . . . . ?
C006 C007 C00H C00I 0.4(3) . . . . ?
C006 C00A C00C C00I -0.1(3) . . . . ?
C006 C00A C00C C00M -179.5(3) . . . . ?
C007 C00H C00I C00C -0.2(3) . . . . ?
C009 C00K C00F C00L -1.4(4) . . . . ?
C00A C00C C00I C00H 0.0(3) . . . . ?
C00B C00E C00G C00J -0.8(3) . . . . ?
C00D C00L C00F C00K 0.7(4) . . . . ?
